data_7701169
loop_
_publ_author_name
'Delorme, Marion'
'Punter, Alexander'
'Oliveira, Raquel'
'Aubert, Corinne'
'Carissan, Yannick'
'Parrain, Jean-Luc'
'Amatore, Muriel'
'Nava, Paola'
'Commeiras, Laurent'

_publ_section_title
;
 When cobalt-mediated [2 + 2 + 2] cycloaddition reaction dares go astray:
 synthesis of unprecedented cobalt(iii)-complexes.
;
_journal_issue 42
_journal_name_full 'Dalton transactions (Cambridge, England : 2003)'
_journal_page_first 15767
_journal_page_last 15771
_journal_paper_doi 10.1039/c9dt03311d
_journal_volume 48
_journal_year 2019
_chemical_formula_moiety 'C28 H33 Co O6'
_chemical_formula_sum 'C28 H33 Co O6'
_chemical_formula_weight 524.47
_space_group_crystal_system monoclinic
_space_group_IT_number 14
_space_group_name_Hall '-P 2ybc'
_space_group_name_H-M_alt 'P 1 21/c 1'
_symmetry_space_group_name_Hall '-P 2ybc'
_symmetry_space_group_name_H-M 'P 1 21/c 1'
_atom_sites_solution_hydrogens geom
_atom_sites_solution_primary direct
_audit_creation_date 2016-08-24
_audit_creation_method
;
Olex2 1.2
(compiled 2016.02.16 svn.r3265 for OlexSys, GUI svn.r5155)
;
_audit_update_record
;
2018-07-05 deposited with the CCDC.    2019-09-16 downloaded from the CCDC.
;
_cell_angle_alpha 90
_cell_angle_beta 105.2974(13)
_cell_angle_gamma 90
_cell_formula_units_Z 4
_cell_length_a 14.17346(17)
_cell_length_b 15.23444(16)
_cell_length_c 11.72199(15)
_cell_measurement_reflns_used 7679
_cell_measurement_temperature 293(2)
_cell_measurement_theta_max 65.1860
_cell_measurement_theta_min 4.3290
_cell_volume 2441.39(5)
_computing_cell_refinement 'CrysAlisPro 1.171.38.43 (Rigaku OD, 2015)'
_computing_data_collection 'CrysAlisPro 1.171.38.43 (Rigaku OD, 2015)'
_computing_data_reduction 'CrysAlisPro 1.171.38.43 (Rigaku OD, 2015)'
_computing_molecular_graphics 'Olex2 (Dolomanov et al., 2009)'
_computing_publication_material 'Olex2 (Dolomanov et al., 2009)'
_computing_structure_refinement 'ShelXL (Sheldrick, 2015)'
_computing_structure_solution 'ShelXT (Sheldrick, 2015)'
_diffrn_ambient_temperature 293(2)
_diffrn_detector 'CCD plate'
_diffrn_detector_area_resol_mean 5.3048
_diffrn_detector_type AtlasS2
_diffrn_measured_fraction_theta_full 0.942
_diffrn_measured_fraction_theta_max 0.994
_diffrn_measurement_details
;
List of Runs (angles in degrees, time in seconds):

  # Type    Start    End  Width  t~exp~   \w     \q     \k     \f   Frames
#--------------------------------------------------------------------------
  1  \w    -69.00  54.00   1.00    2.00    --  -33.33  38.00   0.00  123
  2  \w   -119.00 -89.00   1.00    2.00    --  -33.33 -99.00 -90.00   30
  3  \w   -125.00-100.00   1.00    2.00    --  -33.33 -99.00   0.00   25
  4  \w    -59.00 -32.00   1.00    2.00    --  -33.33  77.00 -60.00   27
  5  \w     37.00  63.00   1.00    2.00    --  -33.33  77.00 -60.00   26
  6  \w   -123.00 -80.00   1.00    2.00    --  -33.33 -99.00 -30.00   43
  7  \w   -120.00  -2.00   1.00    2.00    --  -33.33 -57.00-120.00  118
  8  \w     29.00  66.00   1.00    2.00    --   33.33 -99.00  90.00   37
  9  \w     56.00 129.00   1.00    2.00    --   33.33-178.00 150.00   73
 10  \w     28.00 114.00   1.00   20.00    --   97.51-111.00 -30.00   86
 11  \w      6.00  82.00   1.00   20.00    --   97.51 -15.00 150.00   76
 12  \w    117.00 166.00   1.00   20.00    --   97.51  30.00-150.00   49
 13  \w    124.00 177.00   1.00   20.00    --   97.51 -15.00 150.00   53
 14  \w     78.00 148.00   1.00   20.00    --   97.51 178.00-150.00   70
 15  \w    111.00 150.00   1.00   20.00    --   97.51 178.00 -60.00   39
 16  \w    102.00 166.00   1.00   20.00    --   97.51 111.00 120.00   64
 17  \w     69.00 137.00   1.00   20.00    --   97.51 -61.00 -60.00   68
 18  \w     24.00  55.00   1.00   20.00    --   97.51 -61.00 -60.00   31
 19  \w     58.00 162.00   1.00   20.00    --   97.51  61.00 -90.00  104
 20  \w     65.00 138.00   1.00   20.00    --   97.51 178.00   0.00   73
 21  \w     58.00 157.00   1.00   20.00    --   97.51  45.00  90.00   99
 22  \w    129.00 168.00   1.00   20.00    --   97.51 111.00 -90.00   39
 23  \w     81.00 128.00   1.00   20.00    --   97.51 -61.00 -30.00   47
;
_diffrn_measurement_device 'four-circle diffractometer'
_diffrn_measurement_device_type 'SuperNova, Dual, Cu at zero, AtlasS2'
_diffrn_measurement_method '\w scans'
_diffrn_orient_matrix_type 'CrysAlisPro convention (1999,Acta A55,543-557)'
_diffrn_orient_matrix_UB_11 -0.0087951000
_diffrn_orient_matrix_UB_12 0.0722640000
_diffrn_orient_matrix_UB_13 -0.0941635000
_diffrn_orient_matrix_UB_21 0.0328648000
_diffrn_orient_matrix_UB_22 -0.0657378000
_diffrn_orient_matrix_UB_23 -0.0817095000
_diffrn_orient_matrix_UB_31 -0.1074364000
_diffrn_orient_matrix_UB_32 -0.0260612000
_diffrn_orient_matrix_UB_33 -0.0549979000
_diffrn_radiation_monochromator mirror
_diffrn_radiation_probe x-ray
_diffrn_radiation_type CuK\a
_diffrn_radiation_wavelength 1.54184
_diffrn_reflns_av_R_equivalents 0.0249
_diffrn_reflns_av_unetI/netI 0.0230
_diffrn_reflns_Laue_measured_fraction_full 0.942
_diffrn_reflns_Laue_measured_fraction_max 0.994
_diffrn_reflns_limit_h_max 16
_diffrn_reflns_limit_h_min -16
_diffrn_reflns_limit_k_max 17
_diffrn_reflns_limit_k_min -17
_diffrn_reflns_limit_l_max 13
_diffrn_reflns_limit_l_min -13
_diffrn_reflns_number 14504
_diffrn_reflns_point_group_measured_fraction_full 0.942
_diffrn_reflns_point_group_measured_fraction_max 0.994
_diffrn_reflns_theta_full 67.684
_diffrn_reflns_theta_max 65.123
_diffrn_reflns_theta_min 4.345
_diffrn_source 'micro-focus sealed X-ray tube'
_diffrn_source_type 'SuperNova (Cu) X-ray Source'
_exptl_absorpt_coefficient_mu 5.859
_exptl_absorpt_correction_T_max 1.00000
_exptl_absorpt_correction_T_min 0.43572
_exptl_absorpt_correction_type multi-scan
_exptl_absorpt_process_details
;
CrysAlisPro 1.171.38.43 (Rigaku Oxford Diffraction, 2015)
Empirical absorption correction using spherical harmonics,
 implemented in SCALE3 ABSPACK scaling algorithm.
;
_exptl_crystal_colour red
_exptl_crystal_colour_primary red
_exptl_crystal_density_diffrn 1.427
_exptl_crystal_description plate
_exptl_crystal_F_000 1104
_exptl_crystal_size_max 0.2
_exptl_crystal_size_mid 0.16
_exptl_crystal_size_min 0.04
_refine_diff_density_max 0.172
_refine_diff_density_min -0.334
_refine_diff_density_rms 0.052
_refine_ls_extinction_method none
_refine_ls_goodness_of_fit_ref 1.054
_refine_ls_hydrogen_treatment constr
_refine_ls_matrix_type full
_refine_ls_number_parameters 320
_refine_ls_number_reflns 4147
_refine_ls_number_restraints 0
_refine_ls_restrained_S_all 1.054
_refine_ls_R_factor_all 0.0336
_refine_ls_R_factor_gt 0.0309
_refine_ls_shift/su_max 0.000
_refine_ls_shift/su_mean 0.000
_refine_ls_structure_factor_coef Fsqd
_refine_ls_weighting_details 'w=1/[\s^2^(Fo^2^)+(0.0507P)^2^+0.4013P] where P=(Fo^2^+2Fc^2^)/3'
_refine_ls_weighting_scheme calc
_refine_ls_wR_factor_gt 0.0812
_refine_ls_wR_factor_ref 0.0829
_reflns_Friedel_coverage 0.000
_reflns_number_gt 3850
_reflns_number_total 4147
_reflns_threshold_expression 'I > 2\s(I)'
_cod_data_source_file c9dt03311d2.cif
_cod_data_source_block lccocpaout
_cod_depositor_comments 'Adding full bibliography for 7701168--7701171.cif.'
_cod_database_code 7701169
_shelxl_version_number 2014/6
_shelx_space_group_comment
;
The symmetry employed for this shelxl refinement is uniquely defined
by the following loop, which should always be used as a source of
symmetry information in preference to the above space-group names.
They are only intended as comments.
;
_reflns_odcompleteness_completeness 99.95
_reflns_odcompleteness_iscentric 1
_reflns_odcompleteness_theta 62.30
_olex2_refinement_description
;
1. Fixed Uiso
 At 1.2 times of:
  All C(H) groups, All C(H,H) groups
 At 1.5 times of:
  All C(H,H,H) groups
2.a Ternary CH refined with riding coordinates:
 C1(H1), C7(H7)
2.b Secondary CH2 refined with riding coordinates:
 C4(H4A,H4B), C5(H5A,H5B), C6(H6A,H6B), C12(H12A,H12B), C14(H14A,H14B),
 C19(H19A,H19B), C22(H22A,H22B)
2.c Aromatic/amide H refined with riding coordinates:
 C24(H24), C25(H25), C26(H26), C27(H27), C28(H28)
2.d Idealised Me refined as rotating group:
 C16(H16A,H16B,H16C), C17(H17A,H17B,H17C), C20(H20A,H20B,H20C), C23(H23A,H23B,
 H23C)
;
_olex2_submission_special_instructions 'No special instructions were received'
_oxdiff_exptl_absorpt_empirical_details
;
Empirical correction (ABSPACK) includes:
- Absorption correction using spherical harmonics
- Frame scaling
;
_oxdiff_exptl_absorpt_empirical_full_max 1.748
_oxdiff_exptl_absorpt_empirical_full_min 0.689

loop_
_space_group_symop_operation_xyz
'x, y, z'
'-x, y+1/2, -z+1/2'
'-x, -y, -z'
'x, -y-1/2, z-1/2'

loop_
_atom_site_label
_atom_site_type_symbol
_atom_site_fract_x
_atom_site_fract_y
_atom_site_fract_z
_atom_site_U_iso_or_equiv
_atom_site_adp_type
_atom_site_occupancy
_atom_site_site_symmetry_order
_atom_site_calc_flag
_atom_site_refinement_flags_posn
Co1 Co 0.17404(2) 0.61324(2) 0.45303(2) 0.03281(10) Uani 1 1 d .
O1 O 0.06712(10) 0.45568(10) 0.25756(12) 0.0543(3) Uani 1 1 d .
O2 O 0.43430(14) 0.48747(12) 0.3099(2) 0.0882(6) Uani 1 1 d .
O3 O 0.37633(12) 0.36234(10) 0.72631(14) 0.0603(4) Uani 1 1 d .
O4 O 0.40686(11) 0.44144(10) 0.89215(12) 0.0624(4) Uani 1 1 d .
O5 O 0.24805(14) 0.59738(10) 0.87354(15) 0.0650(4) Uani 1 1 d .
O6 O 0.18991(10) 0.46009(9) 0.86534(12) 0.0486(3) Uani 1 1 d .
C1 C 0.19125(13) 0.56591(12) 0.29929(15) 0.0410(4) Uani 1 1 d .
H1 H 0.1567 0.5989 0.2289 0.049 Uiso 1 1 calc R
C2 C 0.14956(13) 0.48065(12) 0.31154(15) 0.0394(4) Uani 1 1 d .
C3 C 0.21703(12) 0.42696(11) 0.41091(15) 0.0353(3) Uani 1 1 d .
C4 C 0.18063(15) 0.33303(12) 0.41698(18) 0.0463(4) Uani 1 1 d .
H4A H 0.1103 0.3320 0.4056 0.056 Uiso 1 1 calc R
H4B H 0.2119 0.3064 0.4927 0.056 Uiso 1 1 calc R
C5 C 0.20903(19) 0.28492(14) 0.3164(2) 0.0623(6) Uani 1 1 d .
H5A H 0.1535 0.2816 0.2473 0.075 Uiso 1 1 calc R
H5B H 0.2307 0.2257 0.3405 0.075 Uiso 1 1 calc R
C6 C 0.29216(19) 0.33766(14) 0.2881(2) 0.0636(6) Uani 1 1 d .
H6A H 0.2717 0.3618 0.2088 0.076 Uiso 1 1 calc R
H6B H 0.3491 0.3008 0.2942 0.076 Uiso 1 1 calc R
C7 C 0.31555(14) 0.41181(12) 0.38083(17) 0.0434(4) Uani 1 1 d .
H7 H 0.3630 0.3897 0.4517 0.052 Uiso 1 1 calc R
C8 C 0.35809(14) 0.49172(14) 0.33765(18) 0.0482(4) Uani 1 1 d .
C9 C 0.30282(13) 0.57788(12) 0.33466(16) 0.0424(4) Uani 1 1 d .
C10 C 0.32159(12) 0.61088(11) 0.46334(17) 0.0374(4) Uani 1 1 d .
C11 C 0.29724(12) 0.55531(11) 0.54811(15) 0.0341(3) Uani 1 1 d .
C12 C 0.33218(13) 0.56821(11) 0.68063(15) 0.0401(4) Uani 1 1 d .
H12A H 0.3124 0.6252 0.7032 0.048 Uiso 1 1 calc R
H12B H 0.4028 0.5636 0.7077 0.048 Uiso 1 1 calc R
C13 C 0.28247(12) 0.49348(11) 0.73296(15) 0.0362(4) Uani 1 1 d .
C14 C 0.20208(13) 0.45463(11) 0.62925(14) 0.0380(4) Uani 1 1 d .
H14A H 0.2024 0.3910 0.6329 0.046 Uiso 1 1 calc R
H14B H 0.1380 0.4756 0.6314 0.046 Uiso 1 1 calc R
C15 C 0.22736(11) 0.48609(10) 0.51813(14) 0.0324(3) Uani 1 1 d .
C16 C 0.33425(18) 0.64421(16) 0.2535(2) 0.0604(5) Uani 1 1 d .
H16A H 0.3168 0.6224 0.1739 0.091 Uiso 1 1 calc GR
H16B H 0.4038 0.6526 0.2795 0.091 Uiso 1 1 calc GR
H16C H 0.3018 0.6992 0.2564 0.091 Uiso 1 1 calc GR
C17 C 0.39093(15) 0.68585(13) 0.5053(2) 0.0535(5) Uani 1 1 d .
H17A H 0.3720 0.7349 0.4527 0.080 Uiso 1 1 calc GR
H17B H 0.4561 0.6680 0.5063 0.080 Uiso 1 1 calc GR
H17C H 0.3890 0.7026 0.5836 0.080 Uiso 1 1 calc GR
C18 C 0.35950(13) 0.42334(11) 0.78152(15) 0.0385(4) Uani 1 1 d .
C19 C 0.47813(18) 0.37839(17) 0.9578(2) 0.0663(6) Uani 1 1 d .
H19A H 0.5422 0.4055 0.9833 0.080 Uiso 1 1 calc R
H19B H 0.4825 0.3286 0.9079 0.080 Uiso 1 1 calc R
C20 C 0.4457(2) 0.3492(2) 1.0614(2) 0.0833(8) Uani 1 1 d .
H20A H 0.4336 0.3995 1.1048 0.125 Uiso 1 1 calc GR
H20B H 0.4956 0.3136 1.1115 0.125 Uiso 1 1 calc GR
H20C H 0.3866 0.3156 1.0353 0.125 Uiso 1 1 calc GR
C21 C 0.23977(13) 0.52466(12) 0.83205(15) 0.0407(4) Uani 1 1 d .
C22 C 0.14297(19) 0.47879(17) 0.9589(2) 0.0614(6) Uani 1 1 d .
H22A H 0.0991 0.5285 0.9372 0.074 Uiso 1 1 calc R
H22B H 0.1918 0.4929 1.0316 0.074 Uiso 1 1 calc R
C23 C 0.0874(2) 0.39962(19) 0.9758(2) 0.0721(7) Uani 1 1 d .
H23A H 0.0393 0.3862 0.9035 0.108 Uiso 1 1 calc GR
H23B H 0.0555 0.4104 1.0373 0.108 Uiso 1 1 calc GR
H23C H 0.1315 0.3509 0.9977 0.108 Uiso 1 1 calc GR
C24 C 0.03034(14) 0.65031(14) 0.3900(2) 0.0526(5) Uani 1 1 d .
H24 H -0.0132 0.6244 0.3253 0.063 Uiso 1 1 calc R
C25 C 0.09260(16) 0.72263(14) 0.3860(2) 0.0584(5) Uani 1 1 d .
H25 H 0.0964 0.7526 0.3182 0.070 Uiso 1 1 calc R
C26 C 0.14686(16) 0.74094(13) 0.5006(2) 0.0604(6) Uani 1 1 d .
H26 H 0.1933 0.7851 0.5231 0.072 Uiso 1 1 calc R
C27 C 0.11897(17) 0.68063(15) 0.5767(2) 0.0596(6) Uani 1 1 d .
H27 H 0.1440 0.6777 0.6584 0.072 Uiso 1 1 calc R
C28 C 0.04592(15) 0.62525(14) 0.5068(2) 0.0527(5) Uani 1 1 d .
H28 H 0.0140 0.5799 0.5347 0.063 Uiso 1 1 calc R

loop_
_atom_site_aniso_label
_atom_site_aniso_U_11
_atom_site_aniso_U_22
_atom_site_aniso_U_33
_atom_site_aniso_U_23
_atom_site_aniso_U_13
_atom_site_aniso_U_12
Co1 0.03057(15) 0.02996(15) 0.03966(16) 0.00078(10) 0.01235(11) -0.00012(10)
O1 0.0444(7) 0.0601(8) 0.0518(8) -0.0070(6) 0.0011(6) -0.0063(6)
O2 0.0724(11) 0.0650(10) 0.1561(19) -0.0005(11) 0.0809(13) 0.0030(9)
O3 0.0697(9) 0.0467(8) 0.0629(9) -0.0120(7) 0.0144(7) 0.0146(7)
O4 0.0640(9) 0.0650(9) 0.0479(8) -0.0069(7) -0.0035(7) 0.0321(7)
O5 0.0869(12) 0.0448(8) 0.0699(10) -0.0174(7) 0.0327(9) 0.0006(7)
O6 0.0594(8) 0.0483(7) 0.0457(7) -0.0048(6) 0.0272(6) 0.0034(6)
C1 0.0432(9) 0.0448(10) 0.0367(8) 0.0038(7) 0.0137(7) 0.0054(7)
C2 0.0402(9) 0.0441(9) 0.0365(8) -0.0064(7) 0.0145(7) 0.0011(7)
C3 0.0354(8) 0.0330(8) 0.0405(8) -0.0032(7) 0.0151(7) -0.0023(7)
C4 0.0522(11) 0.0340(9) 0.0575(11) -0.0070(8) 0.0230(9) -0.0045(8)
C5 0.0762(14) 0.0424(11) 0.0781(15) -0.0173(10) 0.0377(12) -0.0050(10)
C6 0.0779(15) 0.0458(11) 0.0821(15) -0.0133(11) 0.0474(13) -0.0001(11)
C7 0.0408(9) 0.0406(9) 0.0538(10) 0.0003(8) 0.0216(8) 0.0063(8)
C8 0.0426(10) 0.0506(11) 0.0599(11) -0.0049(9) 0.0282(9) 0.0004(8)
C9 0.0429(9) 0.0425(10) 0.0477(10) 0.0072(8) 0.0224(8) -0.0007(8)
C10 0.0310(8) 0.0343(9) 0.0488(10) 0.0033(7) 0.0139(7) -0.0018(6)
C11 0.0293(7) 0.0326(8) 0.0408(8) 0.0002(7) 0.0097(6) -0.0010(6)
C12 0.0383(9) 0.0376(9) 0.0410(9) -0.0008(7) 0.0047(7) -0.0071(7)
C13 0.0372(8) 0.0345(8) 0.0364(8) -0.0010(7) 0.0088(7) -0.0005(7)
C14 0.0406(9) 0.0379(9) 0.0360(8) 0.0004(7) 0.0111(7) -0.0079(7)
C15 0.0303(8) 0.0312(8) 0.0360(8) 0.0008(6) 0.0096(6) -0.0015(6)
C16 0.0676(13) 0.0612(13) 0.0621(13) 0.0147(10) 0.0342(11) -0.0042(11)
C17 0.0456(10) 0.0467(11) 0.0692(13) 0.0037(9) 0.0169(9) -0.0149(9)
C18 0.0396(9) 0.0366(9) 0.0406(9) 0.0003(7) 0.0129(7) 0.0005(7)
C19 0.0589(13) 0.0748(15) 0.0581(13) 0.0034(11) 0.0027(10) 0.0326(12)
C20 0.097(2) 0.0907(19) 0.0616(14) 0.0101(13) 0.0202(14) 0.0382(17)
C21 0.0429(9) 0.0388(9) 0.0385(9) -0.0008(7) 0.0075(7) 0.0077(7)
C22 0.0716(13) 0.0725(15) 0.0498(11) -0.0062(10) 0.0332(10) 0.0120(12)
C23 0.0804(17) 0.0911(18) 0.0568(13) 0.0014(12) 0.0395(12) -0.0019(14)
C24 0.0349(9) 0.0573(12) 0.0643(12) -0.0015(10) 0.0109(8) 0.0092(8)
C25 0.0554(12) 0.0485(11) 0.0771(14) 0.0217(10) 0.0280(11) 0.0187(9)
C26 0.0535(11) 0.0348(10) 0.0940(17) -0.0121(10) 0.0214(11) 0.0014(9)
C27 0.0642(13) 0.0642(13) 0.0536(11) -0.0094(10) 0.0212(10) 0.0239(11)
C28 0.0430(10) 0.0483(10) 0.0768(14) 0.0052(10) 0.0334(10) 0.0068(8)

loop_
_atom_type_symbol
_atom_type_description
_atom_type_scat_dispersion_real
_atom_type_scat_dispersion_imag
_atom_type_scat_source
C C 0.0181 0.0091 'International Tables Vol C Tables 4.2.6.8 and 6.1.1.4'
H H 0.0000 0.0000 'International Tables Vol C Tables 4.2.6.8 and 6.1.1.4'
Co Co -2.3653 3.6143 'International Tables Vol C Tables 4.2.6.8 and 6.1.1.4'
O O 0.0492 0.0322 'International Tables Vol C Tables 4.2.6.8 and 6.1.1.4'

loop_
_geom_angle_atom_site_label_1
_geom_angle_atom_site_label_2
_geom_angle_atom_site_label_3
_geom_angle
C1 Co1 C10 71.71(7)
C1 Co1 C15 83.14(7)
C1 Co1 C24 96.83(8)
C1 Co1 C25 97.82(9)
C1 Co1 C26 130.32(9)
C1 Co1 C27 162.26(8)
C1 Co1 C28 128.57(9)
C10 Co1 C15 72.96(6)
C10 Co1 C26 104.85(8)
C10 Co1 C27 121.78(8)
C10 Co1 C28 159.34(9)
C11 Co1 C1 92.66(7)
C11 Co1 C10 40.65(7)
C11 Co1 C15 39.96(6)
C11 Co1 C24 162.51(8)
C11 Co1 C25 152.04(8)
C11 Co1 C26 117.09(8)
C11 Co1 C27 105.06(8)
C11 Co1 C28 124.76(8)
C24 Co1 C10 156.84(8)
C24 Co1 C15 126.81(8)
C24 Co1 C25 40.37(9)
C24 Co1 C26 66.71(9)
C24 Co1 C27 66.30(9)
C24 Co1 C28 39.05(9)
C25 Co1 C10 119.57(8)
C25 Co1 C15 167.17(8)
C25 Co1 C26 39.12(10)
C25 Co1 C27 65.98(9)
C25 Co1 C28 66.35(8)
C26 Co1 C15 144.98(8)
C26 Co1 C27 39.40(10)
C27 Co1 C15 110.98(8)
C28 Co1 C15 103.02(7)
C28 Co1 C26 66.42(9)
C28 Co1 C27 39.73(9)
C18 O4 C19 118.81(16)
C21 O6 C22 117.49(16)
Co1 C1 H1 114.6
C2 C1 Co1 94.79(11)
C2 C1 H1 114.6
C2 C1 C9 119.80(16)
C9 C1 Co1 94.30(11)
C9 C1 H1 114.6
O1 C2 C1 125.55(17)
O1 C2 C3 122.80(17)
C1 C2 C3 111.36(15)
C2 C3 C7 109.04(14)
C4 C3 C2 112.58(15)
C4 C3 C7 101.95(14)
C15 C3 C2 102.50(13)
C15 C3 C4 118.41(14)
C15 C3 C7 112.40(14)
C3 C4 H4A 110.8
C3 C4 H4B 110.8
C3 C4 C5 104.59(16)
H4A C4 H4B 108.9
C5 C4 H4A 110.8
C5 C4 H4B 110.8
C4 C5 H5A 110.4
C4 C5 H5B 110.4
C4 C5 C6 106.79(17)
H5A C5 H5B 108.6
C6 C5 H5A 110.4
C6 C5 H5B 110.4
C5 C6 H6A 110.6
C5 C6 H6B 110.6
C5 C6 C7 105.47(17)
H6A C6 H6B 108.8
C7 C6 H6A 110.6
C7 C6 H6B 110.6
C3 C7 H7 108.5
C6 C7 C3 103.36(16)
C6 C7 H7 108.5
C8 C7 C3 114.99(15)
C8 C7 C6 112.75(17)
C8 C7 H7 108.5
O2 C8 C7 120.85(19)
O2 C8 C9 122.01(19)
C7 C8 C9 117.10(15)
C1 C9 C10 101.65(14)
C8 C9 C1 112.97(16)
C8 C9 C10 107.62(15)
C8 C9 C16 110.51(16)
C16 C9 C1 110.97(16)
C16 C9 C10 112.83(16)
C9 C10 Co1 92.16(11)
C11 C10 Co1 67.70(9)
C11 C10 C9 118.66(14)
C11 C10 C17 118.98(17)
C17 C10 Co1 124.86(13)
C17 C10 C9 119.74(16)
C10 C11 Co1 71.66(10)
C10 C11 C12 124.64(15)
C10 C11 C15 123.46(15)
C12 C11 Co1 120.87(12)
C15 C11 Co1 75.10(9)
C15 C11 C12 111.53(14)
C11 C12 H12A 110.8
C11 C12 H12B 110.8
C11 C12 C13 104.55(13)
H12A C12 H12B 108.9
C13 C12 H12A 110.8
C13 C12 H12B 110.8
C14 C13 C12 106.72(13)
C18 C13 C12 107.89(14)
C18 C13 C14 109.33(14)
C21 C13 C12 112.79(14)
C21 C13 C14 111.13(14)
C21 C13 C18 108.87(14)
C13 C14 H14A 110.7
C13 C14 H14B 110.7
H14A C14 H14B 108.8
C15 C14 C13 105.18(13)
C15 C14 H14A 110.7
C15 C14 H14B 110.7
C3 C15 Co1 107.01(10)
C11 C15 Co1 64.94(9)
C11 C15 C3 123.41(14)
C11 C15 C14 109.16(14)
C14 C15 Co1 116.74(11)
C14 C15 C3 121.95(14)
C9 C16 H16A 109.5
C9 C16 H16B 109.5
C9 C16 H16C 109.5
H16A C16 H16B 109.5
H16A C16 H16C 109.5
H16B C16 H16C 109.5
C10 C17 H17A 109.5
C10 C17 H17B 109.5
C10 C17 H17C 109.5
H17A C17 H17B 109.5
H17A C17 H17C 109.5
H17B C17 H17C 109.5
O3 C18 O4 124.92(17)
O3 C18 C13 124.70(16)
O4 C18 C13 110.35(14)
O4 C19 H19A 110.1
O4 C19 H19B 110.1
O4 C19 C20 108.0(2)
H19A C19 H19B 108.4
C20 C19 H19A 110.1
C20 C19 H19B 110.1
C19 C20 H20A 109.5
C19 C20 H20B 109.5
C19 C20 H20C 109.5
H20A C20 H20B 109.5
H20A C20 H20C 109.5
H20B C20 H20C 109.5
O5 C21 O6 124.45(17)
O5 C21 C13 125.48(18)
O6 C21 C13 110.06(14)
O6 C22 H22A 110.1
O6 C22 H22B 110.1
O6 C22 C23 107.86(18)
H22A C22 H22B 108.4
C23 C22 H22A 110.1
C23 C22 H22B 110.1
C22 C23 H23A 109.5
C22 C23 H23B 109.5
C22 C23 H23C 109.5
H23A C23 H23B 109.5
H23A C23 H23C 109.5
H23B C23 H23C 109.5
Co1 C24 H24 124.0
C25 C24 Co1 70.09(11)
C25 C24 H24 126.0
C28 C24 Co1 71.54(11)
C28 C24 H24 126.0
C28 C24 C25 108.0(2)
Co1 C25 H25 124.7
C24 C25 Co1 69.55(11)
C24 C25 H25 125.8
C26 C25 Co1 71.46(12)
C26 C25 C24 108.3(2)
C26 C25 H25 125.8
Co1 C26 H26 125.7
C25 C26 Co1 69.41(12)
C25 C26 H26 126.1
C25 C26 C27 107.78(19)
C27 C26 Co1 70.34(11)
C27 C26 H26 126.1
Co1 C27 H27 125.4
C26 C27 Co1 70.26(12)
C26 C27 H27 126.1
C26 C27 C28 107.9(2)
C28 C27 Co1 69.86(11)
C28 C27 H27 126.1
Co1 C28 H28 125.8
C24 C28 Co1 69.41(11)
C24 C28 C27 108.05(19)
C24 C28 H28 126.0
C27 C28 Co1 70.41(11)
C27 C28 H28 126.0

loop_
_geom_bond_atom_site_label_1
_geom_bond_atom_site_label_2
_geom_bond_distance
Co1 C1 2.0146(17)
Co1 C10 2.0629(17)
Co1 C11 2.0108(16)
Co1 C15 2.1451(16)
Co1 C24 2.0541(19)
Co1 C25 2.0612(19)
Co1 C26 2.088(2)
Co1 C27 2.089(2)
Co1 C28 2.0814(19)
O1 C2 1.233(2)
O2 C8 1.209(2)
O3 C18 1.192(2)
O4 C18 1.323(2)
O4 C19 1.458(2)
O5 C21 1.203(2)
O6 C21 1.329(2)
O6 C22 1.453(2)
C1 H1 0.9800
C1 C2 1.450(3)
C1 C9 1.536(3)
C2 C3 1.534(2)
C3 C4 1.529(2)
C3 C7 1.545(2)
C3 C15 1.522(2)
C4 H4A 0.9700
C4 H4B 0.9700
C4 C5 1.530(3)
C5 H5A 0.9700
C5 H5B 0.9700
C5 C6 1.533(3)
C6 H6A 0.9700
C6 H6B 0.9700
C6 C7 1.542(3)
C7 H7 0.9800
C7 C8 1.504(3)
C8 C9 1.524(3)
C9 C10 1.545(3)
C9 C16 1.532(3)
C10 C11 1.416(2)
C10 C17 1.502(2)
C11 C12 1.514(2)
C11 C15 1.426(2)
C12 H12A 0.9700
C12 H12B 0.9700
C12 C13 1.548(2)
C13 C14 1.548(2)
C13 C18 1.526(2)
C13 C21 1.521(2)
C14 H14A 0.9700
C14 H14B 0.9700
C14 C15 1.517(2)
C16 H16A 0.9600
C16 H16B 0.9600
C16 H16C 0.9600
C17 H17A 0.9600
C17 H17B 0.9600
C17 H17C 0.9600
C19 H19A 0.9700
C19 H19B 0.9700
C19 C20 1.476(4)
C20 H20A 0.9600
C20 H20B 0.9600
C20 H20C 0.9600
C22 H22A 0.9700
C22 H22B 0.9700
C22 C23 1.482(4)
C23 H23A 0.9600
C23 H23B 0.9600
C23 H23C 0.9600
C24 H24 0.9300
C24 C25 1.420(3)
C24 C28 1.382(3)
C25 H25 0.9300
C25 C26 1.389(4)
C26 H26 0.9300
C26 C27 1.408(3)
C27 H27 0.9300
C27 C28 1.417(3)
C28 H28 0.9300
